data_2016001
loop_
_publ_author_name
'Tatiana N. Drebushchak'
'Nikita V. Chukanov'
'Elena V. Boldyreva'

_publ_section_title
;
 A new \g-polymorph of chlorpropamide:
 4-chloro-<i>N</i>-(propylaminocarbonyl)benzenesulfonamide
;
_journal_coeditor_code LN3052
_journal_issue 6
_journal_name_full 'Acta Crystallographica Section C'
_journal_page_first o355
_journal_page_last o357
_journal_paper_doi 10.1107/S010827010701952X
_journal_volume 63
_journal_year 2007
_chemical_formula_iupac 'C10 H13 Cl N2 O3 S'
_chemical_formula_moiety 'C10 H13 Cl N2 O3 S'
_chemical_formula_sum 'C10 H13 Cl N2 O3 S'
_chemical_formula_weight 276.74
_chemical_name_common chlorpropamide
_chemical_name_systematic
;
4-chloro-<i>N</i>-(propylaminocarbonyl)benzenesulfonamide
;
_space_group_IT_number 4
_symmetry_cell_setting monoclinic
_symmetry_space_group_name_Hall 'P 2yb'
_symmetry_space_group_name_H-M 'P 1 21 1'
_atom_sites_solution_hydrogens geom
_atom_sites_solution_primary direct
_atom_sites_solution_secondary difmap
_audit_creation_method 'SHELXL97, X-RED'
_cell_angle_alpha 90.00
_cell_angle_beta 99.68(3)
_cell_angle_gamma 90.00
_cell_formula_units_Z 2
_cell_length_a 6.126(2)
_cell_length_b 8.941(6)
_cell_length_c 12.020(4)
_cell_measurement_reflns_used 48
_cell_measurement_temperature 295(2)
_cell_measurement_theta_max 12.2
_cell_measurement_theta_min 10.0
_cell_volume 649.0(5)
_computing_cell_refinement STADI4
_computing_data_collection 'STADI4 (Stoe & Cie, 1997)'
_computing_data_reduction 'X-RED (Stoe & Cie, 1997)'
_computing_molecular_graphics
;
ORTEP-3 for Windows (Farrugia, 1997) and POWDERCELL (Kraus & Nolze,
1999)
;
_computing_publication_material
;
SHELXL97, X-RED, WinGX (Farrugia, 1999) and publCIF (Westrip,
2007)
;
_computing_structure_refinement 'SHELXL97 (Sheldrick, 1997)'
_computing_structure_solution 'SHELXS97 (Sheldrick, 1997)'
_diffrn_ambient_temperature 295(2)
_diffrn_measured_fraction_theta_full 1.000
_diffrn_measured_fraction_theta_max 1.000
_diffrn_measurement_device_type 'Stoe STADI4 four-circle D094'
_diffrn_measurement_method
; Scan width (\w) = 1.60--1.80, scan ratio 2\q:\w = 1.00
  I(Net) and \s(I) calculated according to Blessing (1987)
Blessing, R. H. (1987). <i>Crystallogr. Rev.</i> <b>1</b>, 3--58.
;
_diffrn_radiation_monochromator 'planar graphite'
_diffrn_radiation_source 'fine-focus sealed tube'
_diffrn_radiation_type 'Mo K\a'
_diffrn_radiation_wavelength 0.71073
_diffrn_reflns_av_R_equivalents 0.0496
_diffrn_reflns_av_sigmaI/netI 0.0879
_diffrn_reflns_limit_h_max 7
_diffrn_reflns_limit_h_min -7
_diffrn_reflns_limit_k_max 11
_diffrn_reflns_limit_k_min -11
_diffrn_reflns_limit_l_max 15
_diffrn_reflns_limit_l_min -15
_diffrn_reflns_number 3354
_diffrn_reflns_theta_full 27.47
_diffrn_reflns_theta_max 27.47
_diffrn_reflns_theta_min 1.72
_diffrn_standards_decay_% 5.7
_diffrn_standards_interval_time 240
_diffrn_standards_number 2
_exptl_absorpt_coefficient_mu 0.453
_exptl_absorpt_correction_T_max 0.9778
_exptl_absorpt_correction_T_min 0.8327
_exptl_absorpt_correction_type psi-scan
_exptl_absorpt_process_details '(X-RED; Stoe & Cie, 1997)'
_exptl_crystal_colour colourless
_exptl_crystal_density_diffrn 1.416
_exptl_crystal_density_method 'not measured'
_exptl_crystal_description plate
_exptl_crystal_F_000 288
_exptl_crystal_size_max 0.42
_exptl_crystal_size_mid 0.15
_exptl_crystal_size_min 0.04
_refine_diff_density_max 0.224
_refine_diff_density_min -0.275
_refine_ls_abs_structure_details 'Flack (1983), with 1385 Friedel pairs'
_refine_ls_abs_structure_Flack 0.11(16)
_refine_ls_extinction_method none
_refine_ls_goodness_of_fit_ref 1.174
_refine_ls_hydrogen_treatment constr
_refine_ls_matrix_type full
_refine_ls_number_parameters 157
_refine_ls_number_reflns 2961
_refine_ls_number_restraints 1
_refine_ls_restrained_S_all 1.174
_refine_ls_R_factor_all 0.1631
_refine_ls_R_factor_gt 0.0753
_refine_ls_shift/su_max 0.000
_refine_ls_shift/su_mean 0.000
_refine_ls_structure_factor_coef Fsqd
_refine_ls_weighting_details 'calc w = 1/[\s^2^(Fo^2^)+(0.0473P)^2^+0.1797P] where P=(Fo^2^+2Fc^2^)/3'
_refine_ls_weighting_scheme calc
_refine_ls_wR_factor_gt 0.1267
_refine_ls_wR_factor_ref 0.1631
_reflns_number_gt 1674
_reflns_number_total 2961
_reflns_threshold_expression I>2\s(I)
_cod_data_source_file ln3052.cif
_cod_data_source_block I
_cod_original_sg_symbol_H-M 'P 21'
_cod_database_code 2016001
_cod_database_fobs_code 2016001

loop_
_symmetry_equiv_pos_as_xyz
'x, y, z'
'-x, y+1/2, -z'

loop_
_atom_site_type_symbol
_atom_site_label
_atom_site_fract_x
_atom_site_fract_y
_atom_site_fract_z
_atom_site_U_iso_or_equiv
_atom_site_adp_type
_atom_site_calc_flag
_atom_site_refinement_flags
_atom_site_occupancy
C C1 0.2453(12) 0.4143(10) 0.9369(6) 0.068(2) Uani d . 1
C C2 0.3620(14) 0.5433(9) 0.9404(6) 0.073(2) Uani d . 1
H H2 0.3425 0.6178 0.9919 0.088 Uiso calc R 1
C C3 0.5111(13) 0.5631(7) 0.8666(5) 0.0638(19) Uani d . 1
H H3 0.5896 0.6522 0.8669 0.077 Uiso calc R 1
C C4 0.5422(10) 0.4493(6) 0.7924(5) 0.0480(16) Uani d . 1
C C5 0.4236(12) 0.3165(7) 0.7918(6) 0.0649(19) Uani d . 1
H H5 0.4451 0.2395 0.7428 0.078 Uiso calc R 1
C C6 0.2738(13) 0.3005(8) 0.8647(6) 0.069(2) Uani d . 1
H H6 0.1925 0.2127 0.8648 0.083 Uiso calc R 1
C C7 0.4298(9) 0.4609(7) 0.5081(5) 0.0436(13) Uani d . 1
C C8 0.1444(8) 0.4746(7) 0.3404(4) 0.0474(13) Uani d . 1
H H8A 0.1914 0.3748 0.3234 0.057 Uiso calc R 1
H H8B 0.1336 0.5337 0.2721 0.057 Uiso calc R 1
C C9 -0.0778(10) 0.4651(9) 0.3733(6) 0.0684(18) Uani d . 1
H H9A -0.1288 0.5650 0.3870 0.082 Uiso calc R 1
H H9B -0.0673 0.4088 0.4429 0.082 Uiso calc R 1
C C10 -0.2454(11) 0.3902(9) 0.2824(7) 0.082(2) Uani d . 1
H H10A -0.1865 0.2968 0.2613 0.124 Uiso calc R 1
H H10B -0.2753 0.4543 0.2175 0.124 Uiso calc R 1
H H10C -0.3802 0.3722 0.3110 0.124 Uiso calc R 1
Cl Cl1 0.0547(4) 0.3897(3) 1.02808(17) 0.1007(8) Uani d . 1
N N1 0.5816(8) 0.5414(5) 0.5830(4) 0.0483(13) Uani d . 1
H H1A 0.5993 0.6341 0.5675 0.058 Uiso calc R 1
N N2 0.3131(8) 0.5406(5) 0.4268(4) 0.0488(13) Uani d . 1
H H2A 0.3372 0.6352 0.4246 0.059 Uiso calc R 1
O O1 0.8762(7) 0.5968(5) 0.7395(4) 0.0644(13) Uani d . 1
O O2 0.8199(7) 0.3328(4) 0.6764(4) 0.0601(12) Uani d . 1
O O3 0.4104(7) 0.3225(4) 0.5182(3) 0.0513(10) Uani d . 1
S S1 0.7310(3) 0.47569(16) 0.69880(13) 0.0509(4) Uani d . 1

loop_
_atom_site_aniso_label
_atom_site_aniso_U_11
_atom_site_aniso_U_22
_atom_site_aniso_U_33
_atom_site_aniso_U_12
_atom_site_aniso_U_13
_atom_site_aniso_U_23
C1 0.071(5) 0.082(5) 0.046(4) 0.010(5) 0.000(3) 0.000(4)
C2 0.092(6) 0.067(5) 0.059(5) 0.008(5) 0.012(5) -0.018(4)
C3 0.084(5) 0.045(4) 0.058(4) 0.003(4) -0.003(4) -0.009(3)
C4 0.062(4) 0.037(4) 0.038(3) 0.005(3) -0.010(3) 0.001(2)
C5 0.090(5) 0.043(4) 0.059(4) -0.011(4) 0.002(4) -0.005(3)
C6 0.082(5) 0.061(5) 0.063(5) -0.014(4) 0.005(4) 0.011(4)
C7 0.051(3) 0.036(3) 0.042(3) -0.003(3) 0.003(3) -0.006(3)
C8 0.055(3) 0.036(3) 0.048(3) 0.008(4) 0.002(3) 0.001(3)
C9 0.065(4) 0.069(4) 0.072(4) 0.003(5) 0.015(3) -0.009(4)
C10 0.050(4) 0.083(5) 0.112(6) -0.002(4) 0.009(4) -0.018(5)
Cl1 0.1024(17) 0.1271(18) 0.0769(13) 0.0077(15) 0.0275(12) 0.0083(14)
N1 0.072(4) 0.025(2) 0.044(3) -0.003(2) -0.003(2) 0.002(2)
N2 0.065(3) 0.026(2) 0.050(3) 0.000(2) -0.005(3) 0.004(2)
O1 0.067(3) 0.043(2) 0.075(3) -0.016(2) -0.012(2) -0.004(2)
O2 0.063(3) 0.036(2) 0.076(3) 0.010(2) -0.003(2) -0.001(2)
O3 0.068(3) 0.0247(18) 0.057(2) -0.0017(19) -0.003(2) -0.0009(18)
S1 0.0599(9) 0.0320(6) 0.0551(9) -0.0001(9) -0.0069(7) 0.0005(8)

loop_
_atom_type_symbol
_atom_type_description
_atom_type_scat_dispersion_real
_atom_type_scat_dispersion_imag
_atom_type_scat_source
C C 0.0033 0.0016 'International Tables Vol C Tables 4.2.6.8 and 6.1.1.4'
H H 0.0000 0.0000 'International Tables Vol C Tables 4.2.6.8 and 6.1.1.4'
O O 0.0106 0.0060 'International Tables Vol C Tables 4.2.6.8 and 6.1.1.4'
N N 0.0061 0.0033 'International Tables Vol C Tables 4.2.6.8 and 6.1.1.4'
S S 0.1246 0.1234 'International Tables Vol C Tables 4.2.6.8 and 6.1.1.4'
Cl Cl 0.1484 0.1585 'International Tables Vol C Tables 4.2.6.8 and 6.1.1.4'

loop_
_geom_angle_atom_site_label_1
_geom_angle_atom_site_label_2
_geom_angle_atom_site_label_3
_geom_angle
C2 C1 C6 122.1(7)
C2 C1 Cl1 119.6(6)
C6 C1 Cl1 118.3(7)
C1 C2 C3 119.3(7)
C1 C2 H2 120.3
C3 C2 H2 120.3
C2 C3 C4 119.6(7)
C2 C3 H3 120.2
C4 C3 H3 120.2
C3 C4 C5 120.0(6)
C3 C4 S1 119.3(5)
C5 C4 S1 120.7(5)
C6 C5 C4 119.2(6)
C6 C5 H5 120.4
C4 C5 H5 120.4
C1 C6 C5 119.7(7)
C1 C6 H6 120.2
C5 C6 H6 120.2
O3 C7 N2 123.9(5)
O3 C7 N1 121.1(5)
N2 C7 N1 115.0(5)
N2 C8 C9 113.9(5)
N2 C8 H8A 108.8
C9 C8 H8A 108.8
N2 C8 H8B 108.8
C9 C8 H8B 108.8
H8A C8 H8B 107.7
C8 C9 C10 111.9(6)
C8 C9 H9A 109.2
C10 C9 H9A 109.2
C8 C9 H9B 109.2
C10 C9 H9B 109.2
H9A C9 H9B 107.9
C9 C10 H10A 109.5
C9 C10 H10B 109.5
H10A C10 H10B 109.5
C9 C10 H10C 109.5
H10A C10 H10C 109.5
H10B C10 H10C 109.5
C7 N1 S1 125.7(4)
C7 N1 H1A 117.1
S1 N1 H1A 117.1
C7 N2 C8 122.6(5)
C7 N2 H2A 118.7
C8 N2 H2A 118.7
O2 S1 O1 120.3(3)
O2 S1 N1 109.6(3)
O1 S1 N1 104.1(3)
O2 S1 C4 108.2(3)
O1 S1 C4 108.7(3)
N1 S1 C4 104.9(3)

loop_
_geom_bond_atom_site_label_1
_geom_bond_atom_site_label_2
_geom_bond_distance
C1 C2 1.353(10)
C1 C6 1.367(10)
C1 Cl1 1.745(8)
C2 C3 1.387(10)
C2 H2 0.9300
C3 C4 1.388(8)
C3 H3 0.9300
C4 C5 1.391(8)
C4 S1 1.759(7)
C5 C6 1.379(10)
C5 H5 0.9300
C6 H6 0.9300
C7 O3 1.251(7)
C7 N2 1.318(7)
C7 N1 1.382(7)
C8 N2 1.461(7)
C8 C9 1.482(8)
C8 H8A 0.9700
C8 H8B 0.9700
C9 C10 1.523(9)
C9 H9A 0.9700
C9 H9B 0.9700
C10 H10A 0.9600
C10 H10B 0.9600
C10 H10C 0.9600
N1 S1 1.641(5)
N1 H1A 0.8600
N2 H2A 0.8600
O1 S1 1.434(4)
O2 S1 1.432(4)

loop_
_geom_hbond_atom_site_label_D
_geom_hbond_atom_site_label_H
_geom_hbond_atom_site_label_A
_geom_hbond_site_symmetry_A
_geom_hbond_distance_DH
_geom_hbond_distance_HA
_geom_hbond_distance_DA
_geom_hbond_angle_DHA
_geom_hbond_publ_flag
N1 H1A O3 2_656 0.86 1.97 2.796(6) 161 yes
N2 H2A O2 2_656 0.86 2.26 2.948(6) 136 yes
N2 H2A O3 2_656 0.86 2.30 3.047(6) 145 yes

loop_
_geom_torsion_atom_site_label_1
_geom_torsion_atom_site_label_2
_geom_torsion_atom_site_label_3
_geom_torsion_atom_site_label_4
_geom_torsion
_geom_torsion_publ_flag
C6 C1 C2 C3 1.9(11) ?
Cl1 C1 C2 C3 -179.1(5) ?
C1 C2 C3 C4 -1.6(10) ?
C2 C3 C4 C5 0.3(9) ?
C2 C3 C4 S1 179.8(5) ?
C3 C4 C5 C6 0.7(9) ?
S1 C4 C5 C6 -178.8(5) ?
C2 C1 C6 C5 -0.8(11) ?
Cl1 C1 C6 C5 -179.9(5) ?
C4 C5 C6 C1 -0.5(10) ?
N2 C8 C9 C10 -177.8(5) yes
O3 C7 N1 S1 -7.3(8) yes
N2 C7 N1 S1 173.5(4) yes
O3 C7 N2 C8 1.1(9) yes
N1 C7 N2 C8 -179.7(5) yes
C9 C8 N2 C7 87.1(7) yes
C7 N1 S1 O2 44.3(5) yes
C7 N1 S1 O1 174.2(5) yes
C7 N1 S1 C4 -71.7(5) yes
C3 C4 S1 O2 150.4(5) yes
C5 C4 S1 O2 -30.1(5) yes
C3 C4 S1 O1 18.2(5) yes
C5 C4 S1 O1 -162.3(5) yes
C3 C4 S1 N1 -92.7(5) yes
C5 C4 S1 N1 86.8(5) yes

loop_
_cod_related_entry_id
_cod_related_entry_database
_cod_related_entry_code
1 ChemSpider 2626
